data_1538350
loop_
_publ_author_name
'Murashova, E.V.'
'Ilyukhin, A.B.'
'Chudinova, N.N.'
'Tarnopol'skii, V.A.'
'Yaroslavtsev, V.E.'

_publ_section_title
;
 Synthesis, crystal structure, and ionic conductivity of Tl2 Ta2 (P O4)2
 (H P5 O16)
;
_journal_name_full 'Neorganicheskie Materialy'
_journal_page_first 1504
_journal_page_last 1508
_journal_volume 39
_journal_year 2003
_chemical_formula_sum 'H O24 P7 Ta2 Tl2'
_chemical_name_systematic 'Tl2 Ta2 (P O4)2 (H P5 O16)'
_space_group_IT_number 11
_symmetry_space_group_name_Hall '-P 2yb'
_symmetry_space_group_name_H-M 'P 1 21/m 1'
_cell_angle_alpha 90
_cell_angle_beta 95.65
_cell_angle_gamma 90
_cell_formula_units_Z 2
_cell_length_a 5.1469
_cell_length_b 18.4513
_cell_length_c 10.7933
_cell_volume 1020.028
_citation_journal_id_ASTM NMATEI
_cod_data_source_file Murashova_NMATEI_2003_505.cif
_cod_data_source_block H1O24P7Ta2Tl2
_cod_original_formula_sum 'H1 O24 P7 Ta2 Tl2'
_cod_database_code 1538350

loop_
_symmetry_equiv_pos_as_xyz
x,y,z
-x,y+1/2,-z
-x,-y,-z
x,-y-1/2,z

loop_
_atom_site_label
_atom_site_type_symbol
_atom_site_fract_x
_atom_site_fract_y
_atom_site_fract_z
_atom_site_occupancy
_atom_site_U_iso_or_equiv
P3 P+5 0.387 0.25 0.6684 1 0.0
O4 O-2 -0.064 0.3409 0.4783 1 0.0
H1 H+1 0.785 0.25 0.704 1 0.0
O1 O-2 0.155 0.4222 0.6463 1 0.0
O6 O-2 0.5449 0.4527 0.2752 1 0.0
Tl2 Tl+1 -0.2466 0.75 0.98301 1 0.0
O2 O-2 0.3276 0.4223 0.4481 1 0.0
P1 P+5 0.1713 0.3743 0.5347 1 0.0
O10 O-2 0.4979 0.4157 0.8533 1 0.0
Tl1 Tl+1 0.1945 0.75 0.72548 1 0.0
O3 O-2 0.39 0.3177 0.5741 1 0.0
P2 P+5 0.3301 0.4148 0.2996 1 0.0
O9 O-2 0.646 0.25 0.7522 1 0.0
O12 O-2 0.9737 0.4073 0.8794 1 0.0
Ta1 Ta+5 0.19865 0.4761 0.8047 1 0.0
O13 O-2 0.7545 0.4692 0.0453 1 0.0
O8 O-2 0.16 0.25 0.7412 1 0.0
P4 P+5 0.7336 0.4016 0.956 1 0.0
O11 O-2 0.712 0.3362 0.0232 1 0.0
O5 O-2 0.1075 0.4663 0.2477 1 0.0
O7 O-2 0.302 0.3429 0.2548 1 0.0
